data_3000222
loop_
_publ_author_name
'Gines M. Esteban-Parra'
'Eider San Sebasti\'an'
'Javier Cepeda'
'Cristina S\'anchez-Gonz\'alez'
'Lorenzo Rivas'
'Juan Llopis'
'Pilar Aranda'
'Miguel Quir\'os'
'Antonio Rodr\'iguez-Di\'eguez'

_publ_section_title
;
 Anti-diabetic and anti-parasitic properties of a family of luminescent
 zinc coordination compounds based on the
 7-amino-5-methyl-1,2,4-triazolo[1,5-a]pyrimidine ligand
;
_journal_name_full 'Journal of Inorganic Biochemistry'
_journal_page_first 111235
_journal_paper_doi 10.1016/j.jinorgbio.2020.111235
_journal_volume 212
_journal_year 2020
_chemical_formula_moiety 'C12 H22 N10 O4 Zn 2+, 2(C6 H7 N5), 2(N O3 -), 6(H2 O)'
_chemical_formula_sum 'C24 H48 N22 O16 Zn'
_chemical_formula_weight 966.21
_space_group_crystal_system triclinic
_space_group_IT_number 2
_space_group_name_Hall '-P 1'
_space_group_name_H-M_alt 'P -1'
_symmetry_space_group_name_Hall '-P 1'
_symmetry_space_group_name_H-M 'P -1'
_atom_sites_solution_hydrogens difmap
_audit_creation_method SHELXL-2018/3
_cell_angle_alpha 80.763(3)
_cell_angle_beta 82.269(3)
_cell_angle_gamma 77.782(3)
_cell_formula_units_Z 1
_cell_length_a 7.1837(5)
_cell_length_b 11.4156(9)
_cell_length_c 12.8451(10)
_cell_measurement_reflns_used 14246
_cell_measurement_temperature 100(2)
_cell_measurement_theta_max 28.685
_cell_measurement_theta_min 2.611
_cell_volume 1010.63(13)
_computing_cell_refinement 'Bruker ApexII'
_computing_data_collection 'Bruker ApexII'
_computing_data_reduction 'Bruker ApexII'
_computing_publication_material 'SHELXL-2018/3 (Sheldrick, 2018)'
_computing_structure_refinement 'SHELXL-2018/3 (Sheldrick, 2018)'
_computing_structure_solution 'SHELXT 2018/2 (Sheldrick, 2018)'
_diffrn_ambient_temperature 100(2)
_diffrn_measured_fraction_theta_full 0.999
_diffrn_measured_fraction_theta_max 0.993
_diffrn_measurement_device_type 'Bruker D8 Venture'
_diffrn_measurement_method 'Phi and Omega Scans'
_diffrn_radiation_type MoK\a
_diffrn_radiation_wavelength 0.71069
_diffrn_reflns_av_R_equivalents 0.0469
_diffrn_reflns_av_unetI/netI 0.0354
_diffrn_reflns_Laue_measured_fraction_full 0.999
_diffrn_reflns_Laue_measured_fraction_max 0.993
_diffrn_reflns_limit_h_max 9
_diffrn_reflns_limit_h_min -9
_diffrn_reflns_limit_k_max 15
_diffrn_reflns_limit_k_min -15
_diffrn_reflns_limit_l_max 17
_diffrn_reflns_limit_l_min -17
_diffrn_reflns_number 26231
_diffrn_reflns_point_group_measured_fraction_full 0.999
_diffrn_reflns_point_group_measured_fraction_max 0.993
_diffrn_reflns_theta_full 25.240
_diffrn_reflns_theta_max 28.770
_diffrn_reflns_theta_min 2.279
_diffrn_source 'Fine-focus sealed tube'
_exptl_absorpt_coefficient_mu 0.704
_exptl_absorpt_correction_T_max 0.7458
_exptl_absorpt_correction_T_min 0.6617
_exptl_absorpt_correction_type empirical
_exptl_absorpt_process_details 'Bruker SADABS (Bruker, 1999)'
_exptl_crystal_colour Yellow
_exptl_crystal_density_diffrn 1.588
_exptl_crystal_description Irregular
_exptl_crystal_F_000 504
_exptl_crystal_size_max 0.140
_exptl_crystal_size_mid 0.140
_exptl_crystal_size_min 0.080
_refine_diff_density_max 1.352
_refine_diff_density_min -0.775
_refine_diff_density_rms 0.076
_refine_ls_extinction_coef .
_refine_ls_extinction_method none
_refine_ls_goodness_of_fit_ref 0.924
_refine_ls_hydrogen_treatment mixed
_refine_ls_matrix_type full
_refine_ls_number_parameters 312
_refine_ls_number_reflns 5226
_refine_ls_number_restraints 8
_refine_ls_restrained_S_all 0.923
_refine_ls_R_factor_all 0.0462
_refine_ls_R_factor_gt 0.0363
_refine_ls_shift/su_max 0.000
_refine_ls_shift/su_mean 0.000
_refine_ls_structure_factor_coef Fsqd
_refine_ls_weighting_details 'w=1/[\s^2^(Fo^2^)+(0.0500P)^2^+1.5000P] where P=(Fo^2^+2Fc^2^)/3'
_refine_ls_weighting_scheme calc
_refine_ls_wR_factor_gt 0.0919
_refine_ls_wR_factor_ref 0.0988
_reflns_Friedel_coverage 0.000
_reflns_Friedel_fraction_full .
_reflns_Friedel_fraction_max .
_reflns_number_gt 4556
_reflns_number_total 5226
_reflns_threshold_expression 'I > 2\s(I)'
_cod_data_source_file zn2l1_a.cif
_cod_data_source_block zn2l1_a
_cod_depositor_comments
;
The following automatic conversions were performed:

'_exptl_absorpt_correction_type' value 'Empirical' changed to
'empirical' according to the built-in table from CIF Core dictionary
named 'cif_core.dic' version 2.4.5 from 2014-11-21.

Automatic conversion script
Id: cif_fix_values 6524 2018-11-02 12:15:13Z antanas 

 Releasing structure 3000222 into public domain as published material.
;
_cod_database_code 3000222
_cod_database_fobs_code 3000222
_shelx_shelxl_version_number 2018/3
_shelx_space_group_comment
;
The symmetry employed for this shelxl refinement is uniquely defined
by the following loop, which should always be used as a source of
symmetry information in preference to the above space-group names.
They are only intended as comments.
;
_shelx_estimated_absorpt_t_min 0.908
_shelx_estimated_absorpt_t_max 0.946

loop_
_space_group_symop_operation_xyz
'x, y, z'
'-x, -y, -z'

loop_
_atom_site_label
_atom_site_type_symbol
_atom_site_fract_x
_atom_site_fract_y
_atom_site_fract_z
_atom_site_U_iso_or_equiv
_atom_site_adp_type
_atom_site_occupancy
_atom_site_site_symmetry_order
_atom_site_calc_flag
_atom_site_refinement_flags_posn
_atom_site_refinement_flags_adp
_atom_site_refinement_flags_occupancy
_atom_site_disorder_assembly
_atom_site_disorder_group
Zn1 Zn 1.000000 0.500000 0.500000 0.01040(8) Uani 1 2 d S . P . .
N1A N 1.1493(2) 0.49570(13) 0.15977(11) 0.0118(3) Uani 1 1 d . . . . .
C2A C 1.1177(2) 0.54041(15) 0.25084(13) 0.0115(3) Uani 1 1 d . . . . .
H2A H 1.135263 0.619560 0.255353 0.014 Uiso 1 1 d R U . . .
N3A N 1.0584(2) 0.46655(13) 0.33789(11) 0.0105(3) Uani 1 1 d . . . . .
C3AA C 1.0530(2) 0.36495(15) 0.29876(13) 0.0097(3) Uani 1 1 d . . . . .
N4A N 1.0063(2) 0.26267(13) 0.35056(11) 0.0113(3) Uani 1 1 d . . . . .
C5A C 1.0147(2) 0.17422(15) 0.29092(13) 0.0116(3) Uani 1 1 d . . . . .
C6A C 1.0619(2) 0.18821(15) 0.18166(13) 0.0124(3) Uani 1 1 d . . . . .
H6A H 1.061521 0.123891 0.143098 0.015 Uiso 1 1 d R U . . .
C7A C 1.1099(2) 0.29608(15) 0.12798(13) 0.0116(3) Uani 1 1 d . . . . .
N8A N 1.1061(2) 0.38221(13) 0.19167(11) 0.0097(3) Uani 1 1 d . . . . .
C51A C 0.9754(3) 0.05632(16) 0.35000(14) 0.0159(3) Uani 1 1 d . . . . .
H51A H 1.094769 0.005974 0.373264 0.024 Uiso 1 1 d R U . . .
H51B H 0.922882 0.014332 0.303357 0.024 Uiso 1 1 d R U . . .
H51C H 0.882708 0.071491 0.412008 0.024 Uiso 1 1 d R U . . .
N71A N 1.1565(2) 0.32104(14) 0.02510(12) 0.0165(3) Uani 1 1 d . . . . .
H71A H 1.184541 0.391986 -0.001388 0.020 Uiso 1 1 d R U . . .
H71B H 1.159645 0.266841 -0.017027 0.020 Uiso 1 1 d R U . . .
O1W O 0.91415(19) 0.32530(12) 0.54878(10) 0.0148(3) Uani 1 1 d D . . . .
H11W H 0.813(2) 0.307(2) 0.5831(18) 0.022 Uiso 1 1 d D U . . .
H12W H 0.928(4) 0.290(2) 0.4943(13) 0.022 Uiso 1 1 d D U . . .
O2W O 0.72695(18) 0.59080(12) 0.47172(10) 0.0147(2) Uani 1 1 d D . . . .
H21W H 0.663(3) 0.572(2) 0.4288(16) 0.022 Uiso 1 1 d D U . . .
H22W H 0.647(3) 0.620(2) 0.5198(15) 0.022 Uiso 1 1 d D U . . .
N1B N 0.3363(2) 0.49087(14) 0.87010(12) 0.0142(3) Uani 1 1 d . . . . .
C2B C 0.3618(3) 0.42534(17) 0.79087(14) 0.0156(3) Uani 1 1 d . . . . .
H2B H 0.339213 0.345013 0.801907 0.019 Uiso 1 1 d R U . . .
N3B N 0.4213(2) 0.47837(14) 0.69369(12) 0.0145(3) Uani 1 1 d . . . . .
C3AB C 0.4358(2) 0.58851(16) 0.71166(13) 0.0113(3) Uani 1 1 d . . . . .
N4B N 0.4897(2) 0.67855(14) 0.64289(11) 0.0130(3) Uani 1 1 d . . . . .
C5B C 0.4883(2) 0.78068(16) 0.68342(14) 0.0131(3) Uani 1 1 d . . . . .
C6B C 0.4392(2) 0.79354(16) 0.79033(14) 0.0136(3) Uani 1 1 d . . . . .
H6B H 0.443116 0.867320 0.814453 0.016 Uiso 1 1 d R U . . .
C7B C 0.3841(2) 0.69827(15) 0.86222(13) 0.0117(3) Uani 1 1 d . . . . .
N8B N 0.3845(2) 0.59659(13) 0.81803(11) 0.0108(3) Uani 1 1 d . . . . .
C51B C 0.5419(3) 0.88360(17) 0.60472(15) 0.0186(4) Uani 1 1 d . . . . .
H51D H 0.672003 0.858952 0.570920 0.028 Uiso 1 1 d R U . . .
H51E H 0.536451 0.953435 0.641324 0.028 Uiso 1 1 d R U . . .
H51F H 0.451951 0.905596 0.550559 0.028 Uiso 1 1 d R U . . .
N71B N 0.3320(2) 0.69652(14) 0.96550(12) 0.0165(3) Uani 1 1 d . . . . .
H71C H 0.299082 0.631366 1.003496 0.020 Uiso 1 1 d R U . . .
H71D H 0.330443 0.760531 0.995975 0.020 Uiso 1 1 d R U . . .
N1C N 0.3510(2) 0.83966(14) 1.26248(13) 0.0170(3) Uani 1 1 d . . . . .
O1C O 0.3918(2) 0.80553(14) 1.35657(11) 0.0232(3) Uani 1 1 d . . . . .
O2C O 0.4244(2) 0.92150(14) 1.20570(12) 0.0265(3) Uani 1 1 d . . . . .
O3C O 0.2382(2) 0.79163(15) 1.22649(14) 0.0314(4) Uani 1 1 d . . . . .
O3W O 0.1065(2) 1.14548(14) 0.89890(11) 0.0220(3) Uani 1 1 d D . . . .
H31W H 0.138(4) 1.157(3) 0.8332(9) 0.033 Uiso 1 1 d D U . . .
H32W H -0.003(2) 1.129(3) 0.909(2) 0.033 Uiso 1 1 d D U . . .
O4W O 0.2076(2) 1.18159(14) 0.68596(12) 0.0224(3) Uani 1 1 d D . . . .
H41W H 0.319(2) 1.190(3) 0.661(2) 0.034 Uiso 1 1 d D U . . .
H42W H 0.143(4) 1.233(2) 0.6437(18) 0.034 Uiso 1 1 d D U . . .
O5W O 0.2568(3) 0.93265(15) 1.01826(13) 0.0371(4) Uani 1 1 d . . . . .
H51W H 0.320367 0.939476 1.068981 0.056 Uiso 1 1 d R U . . .
H52W H 0.230485 1.001861 0.979583 0.056 Uiso 1 1 d R U . . .

loop_
_atom_site_aniso_label
_atom_site_aniso_U_11
_atom_site_aniso_U_22
_atom_site_aniso_U_33
_atom_site_aniso_U_23
_atom_site_aniso_U_13
_atom_site_aniso_U_12
Zn1 0.01361(14) 0.01095(14) 0.00624(13) -0.00157(9) 0.00080(9) -0.00234(10)
N1A 0.0153(7) 0.0100(6) 0.0105(6) -0.0009(5) 0.0000(5) -0.0048(5)
C2A 0.0126(7) 0.0101(7) 0.0117(7) -0.0017(6) 0.0002(6) -0.0027(6)
N3A 0.0122(6) 0.0113(6) 0.0077(6) -0.0014(5) 0.0003(5) -0.0023(5)
C3AA 0.0092(7) 0.0117(7) 0.0076(7) -0.0014(6) -0.0003(5) -0.0010(6)
N4A 0.0123(6) 0.0111(7) 0.0097(6) -0.0009(5) 0.0000(5) -0.0020(5)
C5A 0.0101(7) 0.0119(8) 0.0125(8) -0.0008(6) -0.0023(6) -0.0016(6)
C6A 0.0146(8) 0.0111(7) 0.0124(8) -0.0033(6) -0.0005(6) -0.0033(6)
C7A 0.0112(7) 0.0131(8) 0.0107(7) -0.0040(6) -0.0003(6) -0.0020(6)
N8A 0.0116(6) 0.0098(6) 0.0076(6) -0.0008(5) -0.0002(5) -0.0026(5)
C51A 0.0197(8) 0.0116(8) 0.0164(8) 0.0007(6) -0.0014(7) -0.0048(6)
N71A 0.0263(8) 0.0162(7) 0.0090(7) -0.0041(5) 0.0024(6) -0.0095(6)
O1W 0.0193(6) 0.0164(6) 0.0100(6) -0.0032(5) 0.0025(5) -0.0080(5)
O2W 0.0133(6) 0.0200(6) 0.0107(6) -0.0065(5) -0.0003(4) -0.0001(5)
N1B 0.0182(7) 0.0115(7) 0.0124(7) -0.0008(5) 0.0009(5) -0.0040(6)
C2B 0.0180(8) 0.0145(8) 0.0149(8) -0.0042(6) 0.0011(6) -0.0050(7)
N3B 0.0177(7) 0.0153(7) 0.0113(7) -0.0042(5) 0.0007(5) -0.0046(6)
C3AB 0.0107(7) 0.0148(8) 0.0084(7) -0.0030(6) 0.0000(6) -0.0016(6)
N4B 0.0127(7) 0.0148(7) 0.0109(7) -0.0008(5) 0.0000(5) -0.0032(5)
C5B 0.0093(7) 0.0134(8) 0.0153(8) 0.0003(6) -0.0006(6) -0.0012(6)
C6B 0.0136(8) 0.0118(8) 0.0162(8) -0.0036(6) -0.0018(6) -0.0025(6)
C7B 0.0103(7) 0.0136(8) 0.0114(7) -0.0042(6) -0.0025(6) 0.0000(6)
N8B 0.0131(6) 0.0105(7) 0.0086(6) -0.0013(5) 0.0001(5) -0.0024(5)
C51B 0.0181(8) 0.0158(8) 0.0201(9) 0.0021(7) 0.0007(7) -0.0044(7)
N71B 0.0240(8) 0.0150(7) 0.0109(7) -0.0052(5) 0.0001(6) -0.0034(6)
N1C 0.0152(7) 0.0133(7) 0.0213(8) 0.0000(6) -0.0006(6) -0.0024(6)
O1C 0.0214(7) 0.0268(7) 0.0187(7) 0.0037(6) -0.0019(5) -0.0039(6)
O2C 0.0317(8) 0.0270(8) 0.0245(7) 0.0063(6) -0.0061(6) -0.0192(6)
O3C 0.0349(9) 0.0275(8) 0.0381(9) 0.0043(7) -0.0145(7) -0.0197(7)
O3W 0.0261(7) 0.0245(7) 0.0181(7) -0.0069(6) -0.0011(6) -0.0086(6)
O4W 0.0201(7) 0.0248(7) 0.0215(7) 0.0051(6) -0.0057(5) -0.0065(6)
O5W 0.0677(12) 0.0209(8) 0.0255(8) -0.0045(6) -0.0146(8) -0.0079(8)

loop_
_atom_type_symbol
_atom_type_description
_atom_type_scat_dispersion_real
_atom_type_scat_dispersion_imag
_atom_type_scat_source
C C 0.0033 0.0016 'International Tables Vol C Tables 4.2.6.8 and 6.1.1.4'
H H 0.0000 0.0000 'International Tables Vol C Tables 4.2.6.8 and 6.1.1.4'
N N 0.0061 0.0033 'International Tables Vol C Tables 4.2.6.8 and 6.1.1.4'
O O 0.0106 0.0060 'International Tables Vol C Tables 4.2.6.8 and 6.1.1.4'
Zn Zn 0.2839 1.4301 'International Tables Vol C Tables 4.2.6.8 and 6.1.1.4'

loop_
_geom_angle_atom_site_label_1
_geom_angle_atom_site_label_2
_geom_angle_atom_site_label_3
_geom_angle
_geom_angle_site_symmetry_1
_geom_angle_site_symmetry_3
O2W Zn1 O2W 180.0 2_766 .
O2W Zn1 N3A 89.91(5) 2_766 .
O2W Zn1 N3A 90.09(5) . .
O2W Zn1 N3A 90.09(5) 2_766 2_766
O2W Zn1 N3A 89.91(5) . 2_766
N3A Zn1 N3A 180.0 . 2_766
O2W Zn1 O1W 93.91(5) 2_766 2_766
O2W Zn1 O1W 86.09(5) . 2_766
N3A Zn1 O1W 88.87(5) . 2_766
N3A Zn1 O1W 91.13(5) 2_766 2_766
O2W Zn1 O1W 86.09(5) 2_766 .
O2W Zn1 O1W 93.91(5) . .
N3A Zn1 O1W 91.13(5) . .
N3A Zn1 O1W 88.87(5) 2_766 .
O1W Zn1 O1W 180.0 2_766 .
C2A N1A N8A 101.16(13) . .
N1A C2A N3A 116.31(15) . .
N1A C2A H2A 121.8 . .
N3A C2A H2A 121.9 . .
C3AA N3A C2A 103.43(13) . .
C3AA N3A Zn1 127.89(11) . .
C2A N3A Zn1 128.62(11) . .
N4A C3AA N3A 128.43(15) . .
N4A C3AA N8A 123.43(15) . .
N3A C3AA N8A 108.13(14) . .
C3AA N4A C5A 115.77(14) . .
N4A C5A C6A 123.14(16) . .
N4A C5A C51A 115.87(15) . .
C6A C5A C51A 120.97(15) . .
C5A C6A C7A 120.62(15) . .
C5A C6A H6A 119.7 . .
C7A C6A H6A 119.7 . .
N71A C7A N8A 118.82(15) . .
N71A C7A C6A 126.65(16) . .
N8A C7A C6A 114.54(15) . .
C7A N8A C3AA 122.43(14) . .
C7A N8A N1A 126.60(14) . .
C3AA N8A N1A 110.96(13) . .
C5A C51A H51A 109.5 . .
C5A C51A H51B 109.4 . .
H51A C51A H51B 109.5 . .
C5A C51A H51C 109.5 . .
H51A C51A H51C 109.5 . .
H51B C51A H51C 109.5 . .
C7A N71A H71A 119.9 . .
C7A N71A H71B 120.1 . .
H71A N71A H71B 120.0 . .
Zn1 O1W H11W 131.1(17) . .
Zn1 O1W H12W 107.7(17) . .
H11W O1W H12W 104(2) . .
Zn1 O2W H21W 123.6(17) . .
Zn1 O2W H22W 122.2(17) . .
H21W O2W H22W 106(2) . .
C2B N1B N8B 101.00(14) . .
N1B C2B N3B 116.91(16) . .
N1B C2B H2B 121.6 . .
N3B C2B H2B 121.5 . .
C3AB N3B C2B 103.08(14) . .
N4B C3AB N3B 128.60(16) . .
N4B C3AB N8B 123.02(15) . .
N3B C3AB N8B 108.38(15) . .
C3AB N4B C5B 115.63(15) . .
N4B C5B C6B 123.76(16) . .
N4B C5B C51B 115.41(16) . .
C6B C5B C51B 120.82(16) . .
C5B C6B C7B 120.26(16) . .
C5B C6B H6B 119.9 . .
C7B C6B H6B 119.8 . .
N71B C7B N8B 118.05(16) . .
N71B C7B C6B 127.56(16) . .
N8B C7B C6B 114.39(15) . .
N1B N8B C7B 126.45(14) . .
N1B N8B C3AB 110.63(14) . .
C7B N8B C3AB 122.92(15) . .
C5B C51B H51D 109.5 . .
C5B C51B H51E 109.5 . .
H51D C51B H51E 109.5 . .
C5B C51B H51F 109.4 . .
H51D C51B H51F 109.5 . .
H51E C51B H51F 109.5 . .
C7B N71B H71C 120.0 . .
C7B N71B H71D 120.0 . .
H71C N71B H71D 120.0 . .
O3C N1C O2C 120.18(17) . .
O3C N1C O1C 119.72(16) . .
O2C N1C O1C 120.09(16) . .
H31W O3W H32W 108(3) . .
H41W O4W H42W 101(3) . .
H51W O5W H52W 109.2 . .

loop_
_geom_bond_atom_site_label_1
_geom_bond_atom_site_label_2
_geom_bond_distance
_geom_bond_site_symmetry_2
Zn1 O2W 2.0650(13) 2_766
Zn1 O2W 2.0650(13) .
Zn1 N3A 2.1471(14) .
Zn1 N3A 2.1471(14) 2_766
Zn1 O1W 2.1830(13) 2_766
Zn1 O1W 2.1831(13) .
N1A C2A 1.323(2) .
N1A N8A 1.3813(19) .
C2A N3A 1.365(2) .
C2A H2A 0.9500 .
N3A C3AA 1.346(2) .
C3AA N4A 1.332(2) .
C3AA N8A 1.371(2) .
N4A C5A 1.349(2) .
C5A C6A 1.390(2) .
C5A C51A 1.497(2) .
C6A C7A 1.398(2) .
C6A H6A 0.9500 .
C7A N71A 1.319(2) .
C7A N8A 1.370(2) .
C51A H51A 0.9800 .
C51A H51B 0.9800 .
C51A H51C 0.9800 .
N71A H71A 0.8800 .
N71A H71B 0.8800 .
O1W H11W 0.843(10) .
O1W H12W 0.846(10) .
O2W H21W 0.842(10) .
O2W H22W 0.841(10) .
N1B C2B 1.329(2) .
N1B N8B 1.371(2) .
C2B N3B 1.353(2) .
C2B H2B 0.9500 .
N3B C3AB 1.342(2) .
C3AB N4B 1.331(2) .
C3AB N8B 1.379(2) .
N4B C5B 1.349(2) .
C5B C6B 1.394(2) .
C5B C51B 1.502(2) .
C6B C7B 1.398(2) .
C6B H6B 0.9500 .
C7B N71B 1.327(2) .
C7B N8B 1.371(2) .
C51B H51D 0.9800 .
C51B H51E 0.9800 .
C51B H51F 0.9800 .
N71B H71C 0.8800 .
N71B H71D 0.8800 .
N1C O3C 1.242(2) .
N1C O2C 1.252(2) .
N1C O1C 1.263(2) .
O3W H31W 0.840(10) .
O3W H32W 0.838(10) .
O4W H41W 0.839(10) .
O4W H42W 0.840(10) .
O5W H51W 0.8663 .
O5W H52W 0.8619 .

loop_
_geom_hbond_atom_site_label_D
_geom_hbond_atom_site_label_H
_geom_hbond_atom_site_label_A
_geom_hbond_distance_DH
_geom_hbond_distance_HA
_geom_hbond_distance_DA
_geom_hbond_angle_DHA
_geom_hbond_site_symmetry_A
_geom_hbond_publ_flag
N71A H71A N1B 0.88 2.15 2.919(2) 145.5 1_654 yes
N71A H71B O3W 0.88 2.01 2.877(2) 167.5 1_644 yes
N71B H71D O5W 0.88 1.98 2.809(2) 156.3 . yes
O1W H11W O1C 0.843(10) 2.145(14) 2.9374(19) 157(2) 2_667 yes
O1W H12W N4A 0.846(10) 1.912(13) 2.7135(19) 158(2) . yes
O2W H21W N3B 0.842(10) 1.967(12) 2.789(2) 165(2) 2_666 yes
O2W H22W N4B 0.841(10) 1.942(10) 2.7782(19) 173(2) . yes
O3W H31W O4W 0.840(10) 1.882(10) 2.722(2) 180(3) . yes
O3W H32W O5W 0.838(10) 2.135(13) 2.945(2) 162(3) 2_577 yes
O4W H41W O1C 0.839(10) 2.070(12) 2.887(2) 164(3) 2_677 yes
O4W H42W O1W 0.840(10) 2.167(13) 2.9742(19) 161(3) 1_465 yes
O5W H51W O2C 0.87 1.96 2.807(2) 164.0 . yes
O5W H52W O3W 0.86 1.91 2.749(2) 164.9 . yes
